data_2239417
loop_
_publ_author_name
'Mendoza, Angel'
'Bern\`es, Sylvain'
'Hern\'andez-T\'ellez, Guadalupe'
'Portillo-Moreno, Oscar'
'Guti\'errez, Ren\'e'

_publ_section_title
;
 2,5-Bis{[({-})-(<i>S</i>)-1-(4-bromophenyl)ethyl]iminomethyl}thiophene
;
_journal_coeditor_code IS5340
_journal_issue 3
_journal_name_full 'Acta Crystallographica Section E'
_journal_page_first o345
_journal_paper_doi 10.1107/S1600536814003651
_journal_volume 70
_journal_year 2014
_chemical_formula_iupac 'C22 H20 Br2 N2 S'
_chemical_formula_moiety 'C22 H20 Br2 N2 S'
_chemical_formula_sum 'C22 H20 Br2 N2 S'
_chemical_formula_weight 504.27
_chemical_melting_point 420
_chemical_name_systematic
;
2,5-Bis{[(--)-(<i>S</i>)-1-(4-bromophenyl)ethyl]iminomethyl}thiophene
;
_space_group_IT_number 5
_symmetry_cell_setting monoclinic
_symmetry_space_group_name_Hall 'C 2y'
_symmetry_space_group_name_H-M 'C 1 2 1'
_atom_sites_solution_hydrogens geom
_audit_creation_method 'WinGX routine CIF_UPDATE'
_cell_angle_alpha 90
_cell_angle_beta 98.536(6)
_cell_angle_gamma 90
_cell_formula_units_Z 2
_cell_length_a 24.5329(15)
_cell_length_b 5.9762(5)
_cell_length_c 7.5944(5)
_cell_measurement_reflns_used 1609
_cell_measurement_temperature 298(2)
_cell_measurement_theta_max 25.231
_cell_measurement_theta_min 4.35
_cell_volume 1101.11(14)
_computing_cell_refinement
;
CrysAlis PRO (Agilent, 2013)
;
_computing_data_collection
;
CrysAlis PRO (Agilent, 2013)
;
_computing_data_reduction
;
CrysAlis RED (Agilent, 2013)
;
_computing_molecular_graphics
;
ORTEP-3 for Windows (Farrugia, 2012)
;
_computing_publication_material
;
WinGX (Farrugia, 2012)
;
_computing_structure_refinement
;
SHELXL-2013 (Sheldrick, 2008)
;
_computing_structure_solution
;
SHELXS-2013 (Sheldrick, 2008)
;
_diffrn_ambient_temperature 298(2)
_diffrn_detector_area_resol_mean 10.5564
_diffrn_measured_fraction_theta_full 0.996
_diffrn_measured_fraction_theta_max 0.997
_diffrn_measurement_device_type 'Agilent Xcalibur (Atlas, Gemini)'
_diffrn_measurement_method '\w scans'
_diffrn_radiation_monochromator graphite
_diffrn_radiation_type MoK\a
_diffrn_radiation_wavelength 0.71073
_diffrn_reflns_av_R_equivalents 0.0352
_diffrn_reflns_limit_h_max 30
_diffrn_reflns_limit_h_min -30
_diffrn_reflns_limit_k_max 7
_diffrn_reflns_limit_k_min -7
_diffrn_reflns_limit_l_max 9
_diffrn_reflns_limit_l_min -9
_diffrn_reflns_number 6101
_diffrn_reflns_theta_full 25.242
_diffrn_reflns_theta_max 26.046
_diffrn_reflns_theta_min 2.971
_exptl_absorpt_coefficient_mu 3.785
_exptl_absorpt_correction_T_max 0.815
_exptl_absorpt_correction_T_min 0.400
_exptl_absorpt_correction_type numerical
_exptl_absorpt_process_details
;
(CrysAlis PRO; Agilent, 2013)
;
_exptl_crystal_colour colourless
_exptl_crystal_density_diffrn 1.521
_exptl_crystal_description prism
_exptl_crystal_F_000 504
_exptl_crystal_size_max 0.5241
_exptl_crystal_size_mid 0.1542
_exptl_crystal_size_min 0.0614
_refine_diff_density_max 0.201
_refine_diff_density_min -0.348
_refine_ls_abs_structure_details
;
Flack (1983), 914 Friedel pairs
;
_refine_ls_abs_structure_Flack 0.011(8)
_refine_ls_extinction_method none
_refine_ls_goodness_of_fit_ref 1.034
_refine_ls_hydrogen_treatment constr
_refine_ls_matrix_type full
_refine_ls_number_constraints 0
_refine_ls_number_parameters 124
_refine_ls_number_reflns 2107
_refine_ls_number_restraints 1
_refine_ls_restrained_S_all 1.034
_refine_ls_R_factor_all 0.0556
_refine_ls_R_factor_gt 0.0364
_refine_ls_shift/su_max 0
_refine_ls_shift/su_mean 0
_refine_ls_structure_factor_coef Fsqd
_refine_ls_weighting_details
;
 w=1/[\s^2^(Fo^2^)+(0.0288P)^2^+0.0296P]
 where P=(Fo^2^+2Fc^2^)/3
;
_refine_ls_weighting_scheme calc
_refine_ls_wR_factor_ref 0.072
_reflns_number_gt 1630
_reflns_number_total 2107
_reflns_threshold_expression I>2\s(I)
_cod_data_source_file is5340sup1.cif
_cod_data_source_block I
_cod_original_sg_symbol_H-M 'C 2'
_cod_database_code 2239417
_cod_database_fobs_code 2239417

loop_
_space_group_symop_operation_xyz
'x, y, z'
'-x, y, -z'
'x+1/2, y+1/2, z'
'-x+1/2, y+1/2, -z'

loop_
_atom_site_type_symbol
_atom_site_label
_atom_site_fract_x
_atom_site_fract_y
_atom_site_fract_z
_atom_site_U_iso_or_equiv
_atom_site_adp_type
_atom_site_calc_flag
_atom_site_occupancy
Br Br1 0.15628(2) 0.49000(18) 0.61658(7) 0.1112(4) Uani d 1
S S1 0.5 0.2196(2) 0.5 0.0472(4) Uani d 1
C C9 0.47486(16) 0.0181(7) 0.6292(5) 0.0427(10) Uani d 1
C C11 0.4216(2) 0.4840(10) 1.0744(5) 0.0657(13) Uani d 1
H H11A 0.4194 0.6248 1.0129 0.099 Uiso calc 1
H H11B 0.4595 0.4499 1.1175 0.099 Uiso calc 1
H H11C 0.4013 0.4929 1.173 0.099 Uiso calc 1
C C4 0.2306(2) 0.4327(11) 0.7169(6) 0.0639(15) Uani d 1
C C1 0.33894(18) 0.3489(7) 0.8651(5) 0.0441(11) Uani d 1
C C6 0.3243(2) 0.5418(9) 0.7670(6) 0.0569(13) Uani d 1
H H6 0.3514 0.6457 0.7513 0.068 Uiso calc 1
N N1 0.43094(15) 0.2748(6) 0.8052(5) 0.0452(9) Uani d 1
C C5 0.2703(2) 0.5823(9) 0.6921(7) 0.0674(16) Uani d 1
H H5 0.2613 0.711 0.6253 0.081 Uiso calc 1
C C2 0.2971(2) 0.1997(9) 0.8837(6) 0.0603(13) Uani d 1
H H2 0.3056 0.0688 0.9482 0.072 Uiso calc 1
C C3 0.2431(2) 0.2389(11) 0.8092(7) 0.0690(14) Uani d 1
H H3 0.2157 0.135 0.8218 0.083 Uiso calc 1
C C7 0.3974(2) 0.3024(8) 0.9485(5) 0.0501(12) Uani d 1
H H7 0.398 0.1616 1.0149 0.06 Uiso calc 1
C C8 0.44434(18) 0.0769(7) 0.7709(6) 0.0469(12) Uani d 1
H H8 0.4339 -0.038 0.8414 0.056 Uiso calc 1
C C10 0.4853(2) -0.1907(8) 0.5728(7) 0.0540(13) Uani d 1
H H10 0.4743 -0.3205 0.625 0.065 Uiso calc 1

loop_
_atom_site_aniso_label
_atom_site_aniso_U_11
_atom_site_aniso_U_22
_atom_site_aniso_U_33
_atom_site_aniso_U_12
_atom_site_aniso_U_13
_atom_site_aniso_U_23
Br1 0.0529(4) 0.2036(8) 0.0729(4) 0.0279(5) -0.0044(3) -0.0229(5)
S1 0.0553(11) 0.0347(8) 0.0547(10) 0 0.0179(8) 0
C9 0.043(2) 0.038(2) 0.047(2) 0.001(2) 0.0052(18) 0.005(2)
C11 0.058(3) 0.085(3) 0.053(2) 0.009(3) 0.005(2) -0.003(3)
C4 0.044(3) 0.106(5) 0.042(2) 0.005(3) 0.006(2) -0.009(3)
C1 0.044(3) 0.053(3) 0.037(2) 0.001(2) 0.012(2) 0.002(2)
C6 0.052(3) 0.062(3) 0.056(3) -0.002(3) 0.007(2) 0.016(3)
N1 0.042(2) 0.052(2) 0.0439(19) 0.0014(17) 0.0134(17) 0.0053(16)
C5 0.063(4) 0.084(4) 0.053(3) 0.010(3) 0.003(3) 0.014(3)
C2 0.064(4) 0.067(3) 0.053(3) -0.002(3) 0.017(2) 0.011(3)
C3 0.051(3) 0.094(4) 0.065(3) -0.019(3) 0.017(3) -0.005(3)
C7 0.051(3) 0.060(3) 0.043(2) 0.006(2) 0.017(2) 0.011(2)
C8 0.039(3) 0.051(3) 0.051(3) 0.000(2) 0.008(2) 0.013(2)
C10 0.057(3) 0.035(2) 0.073(3) -0.001(2) 0.017(3) 0.005(2)

loop_
_atom_type_symbol
_atom_type_description
_atom_type_scat_dispersion_real
_atom_type_scat_dispersion_imag
_atom_type_scat_source
C C 0.0033 0.0016 'International Tables Vol C Tables 4.2.6.8 and 6.1.1.4'
H H 0 0 'International Tables Vol C Tables 4.2.6.8 and 6.1.1.4'
Br Br -0.2901 2.4595 'International Tables Vol C Tables 4.2.6.8 and 6.1.1.4'
N N 0.0061 0.0033 'International Tables Vol C Tables 4.2.6.8 and 6.1.1.4'
S S 0.1246 0.1234 'International Tables Vol C Tables 4.2.6.8 and 6.1.1.4'

loop_
_geom_angle_atom_site_label_1
_geom_angle_atom_site_label_2
_geom_angle_atom_site_label_3
_geom_angle_site_symmetry_1
_geom_angle_site_symmetry_3
_geom_angle
C9 S1 C9 . 2_656 91.4(3)
C8 C9 S1 . . 121.6(3)
C10 C9 S1 . . 111.2(3)
C10 C9 C8 . . 127.1(4)
H11A C11 H11B . . 109.5
H11A C11 H11C . . 109.5
H11B C11 H11C . . 109.5
C7 C11 H11A . . 109.5
C7 C11 H11B . . 109.5
C7 C11 H11C . . 109.5
C5 C4 Br1 . . 119.5(4)
C5 C4 C3 . . 121.3(5)
C3 C4 Br1 . . 119.2(4)
C6 C1 C7 . . 122.2(4)
C2 C1 C6 . . 116.9(4)
C2 C1 C7 . . 120.9(4)
C1 C6 H6 . . 119.3
C5 C6 C1 . . 121.3(5)
C5 C6 H6 . . 119.3
C8 N1 C7 . . 116.7(3)
C4 C5 C6 . . 119.5(5)
C4 C5 H5 . . 120.3
C6 C5 H5 . . 120.3
C1 C2 H2 . . 119
C3 C2 C1 . . 122.0(5)
C3 C2 H2 . . 119
C4 C3 C2 . . 118.9(5)
C4 C3 H3 . . 120.6
C2 C3 H3 . . 120.6
C11 C7 H7 . . 108.5
C1 C7 C11 . . 113.2(4)
C1 C7 H7 . . 108.5
N1 C7 C11 . . 109.9(4)
N1 C7 C1 . . 108.2(3)
N1 C7 H7 . . 108.5
C9 C8 H8 . . 117.9
N1 C8 C9 . . 124.1(4)
N1 C8 H8 . . 117.9
C9 C10 C10 . 2_656 113.1(3)
C9 C10 H10 . . 123.5
C10 C10 H10 2_656 . 123.5

loop_
_geom_bond_atom_site_label_1
_geom_bond_atom_site_label_2
_geom_bond_site_symmetry_2
_geom_bond_distance
Br1 C4 . 1.899(5)
S1 C9 2_656 1.724(4)
S1 C9 . 1.724(4)
C9 C8 . 1.442(6)
C9 C10 . 1.356(6)
C11 H11A . 0.96
C11 H11B . 0.96
C11 H11C . 0.96
C11 C7 . 1.509(7)
C4 C5 . 1.356(7)
C4 C3 . 1.365(7)
C1 C6 . 1.391(6)
C1 C2 . 1.383(7)
C1 C7 . 1.505(6)
C6 H6 . 0.93
C6 C5 . 1.383(7)
N1 C7 . 1.468(5)
N1 C8 . 1.265(5)
C5 H5 . 0.93
C2 H2 . 0.93
C2 C3 . 1.382(7)
C3 H3 . 0.93
C7 H7 . 0.98
C8 H8 . 0.93
C10 C10 2_656 1.405(10)
C10 H10 . 0.93

loop_
_geom_torsion_atom_site_label_1
_geom_torsion_atom_site_label_2
_geom_torsion_atom_site_label_3
_geom_torsion_atom_site_label_4
_geom_torsion_site_symmetry_1
_geom_torsion_site_symmetry_4
_geom_torsion
Br1 C4 C5 C6 . . 179.2(4)
Br1 C4 C3 C2 . . -179.2(4)
S1 C9 C8 N1 . . 4.2(6)
S1 C9 C10 C10 . 2_656 1.2(7)
C9 S1 C9 C8 2_656 . -177.3(4)
C9 S1 C9 C10 2_656 . -0.4(3)
C1 C6 C5 C4 . . 1.0(7)
C1 C2 C3 C4 . . -1.0(7)
C6 C1 C2 C3 . . -0.2(7)
C6 C1 C7 C11 . . 57.3(5)
C6 C1 C7 N1 . . -64.8(5)
C5 C4 C3 C2 . . 2.3(7)
C2 C1 C6 C5 . . 0.2(7)
C2 C1 C7 C11 . . -122.6(5)
C2 C1 C7 N1 . . 115.3(4)
C3 C4 C5 C6 . . -2.3(8)
C7 C1 C6 C5 . . -179.6(4)
C7 C1 C2 C3 . . 179.7(4)
C7 N1 C8 C9 . . 176.9(4)
C8 C9 C10 C10 . 2_656 177.9(5)
C8 N1 C7 C11 . . 131.9(4)
C8 N1 C7 C1 . . -104.0(4)
C10 C9 C8 N1 . . -172.2(5)
